data_4348338
loop_
_publ_author_name
'Mart\'inez-Casado, Francisco J'
'Ramos-Riesco, Miguel'
'Rodr\'iguez-Cheda, Jos\'e A'
'Cucinotta, Fabio'
'Matesanz, Emilio'
'Miletto, Ivana'
'Gianotti, Enrica'
'Marchese, Leonardo'
'Mat\<ej, Zden\<ek'

_publ_section_title
;
 Unraveling the Decomposition Process of Lead(II) Acetate: Anhydrous
 Polymorphs, Hydrates, and Byproducts and Room Temperature
 Phosphorescence.
;
_journal_issue 17
_journal_name_full 'Inorganic chemistry'
_journal_page_first 8576
_journal_page_last 8586
_journal_paper_doi 10.1021/acs.inorgchem.6b01116
_journal_volume 55
_journal_year 2016
_chemical_formula_moiety Pb1,(O2C2H3)2
_chemical_formula_sum 'C4 H6 O4 Pb'
_chemical_formula_weight 325.28
_chemical_name_common 'Lead(II) acetate. polymorph beta'
_chemical_name_systematic
; 
 'Lead(II) acetate. beta polymorph '
;
_space_group_IT_number 11
_space_group_name_Hall '-P 2yb'
_space_group_name_H-M_alt 'P 1 21/m 1'
_symmetry_cell_setting monoclinic
_symmetry_space_group_name_H-M 'P 1 21/m 1'
_atom_sites_solution_hydrogens geom
_atom_sites_solution_primary direct
_atom_sites_solution_secondary difmap
_audit_creation_method SHELXL-97
_cell_angle_alpha 90.00
_cell_angle_beta 99.48(3)
_cell_angle_gamma 90.00
_cell_formula_units_Z 2
_cell_length_a 4.7920(10)
_cell_length_b 7.1480(14)
_cell_length_c 10.058(2)
_cell_measurement_reflns_used 422
_cell_measurement_temperature 348(2)
_cell_measurement_theta_max 23.950
_cell_measurement_theta_min 1.0
_cell_volume 339.81(12)
_computing_cell_refinement 'DENZO-SMN (Otwinowski & Minor, 1997)'
_computing_data_collection 'CCD Server Software Huber'
_computing_data_reduction DENZO-SMN
_computing_molecular_graphics 'Mercury 1.4.2. and ORTEP-3 (Farrugia, 1997)'
_computing_publication_material 'SHELXL-97 (Sheldrick, 1997)'
_computing_structure_refinement 'SHELXL-97 (Sheldrick, 1997)'
_computing_structure_solution 'SHELXS-97 (Sheldrick, 1990)'
_diffrn_ambient_temperature 348(2)
_diffrn_detector_area_resol_mean 9.77
_diffrn_measured_fraction_theta_full 0.854
_diffrn_measured_fraction_theta_max 0.854
_diffrn_measurement_device_type ADSCq210rCCD-HUBER
_diffrn_measurement_method 'f\ scans'
_diffrn_radiation_monochromator Synchrotron
_diffrn_radiation_source Synchrotron
_diffrn_radiation_type Synchrotron
_diffrn_radiation_wavelength 0.75130
_diffrn_reflns_av_R_equivalents 0.0000
_diffrn_reflns_av_sigmaI/netI 0.1210
_diffrn_reflns_limit_h_max 5
_diffrn_reflns_limit_h_min 0
_diffrn_reflns_limit_k_max 7
_diffrn_reflns_limit_k_min 0
_diffrn_reflns_limit_l_max 10
_diffrn_reflns_limit_l_min -10
_diffrn_reflns_number 422
_diffrn_reflns_theta_full 23.95
_diffrn_reflns_theta_max 23.95
_diffrn_reflns_theta_min 4.34
_exptl_absorpt_coefficient_mu 27.640
_exptl_absorpt_correction_T_max 0.0221
_exptl_absorpt_correction_T_min 0.0056
_exptl_absorpt_correction_type cylinder
_exptl_absorpt_process_details
;
Interpolation using  Int.Tab. Vol. C (1992) p. 523,Tab. 6.3.3.3
for values of muR in the range 0-2.5, and Int.Tab. Vol.II (1959)
p.302; Table 5.3.6 B for muR in the range 2.6-10.0.
The interpolation procedure of C.W.Dwiggins Jr (Acta Cryst.(1975)
A31,146-148) is used with some modification.
;
_exptl_crystal_colour Colourless
_exptl_crystal_density_diffrn 3.179
_exptl_crystal_density_method 'not measured'
_exptl_crystal_description flake
_exptl_crystal_F_000 288
_exptl_crystal_size_max 0.200
_exptl_crystal_size_mid 0.100
_exptl_crystal_size_min 0.020
_exptl_crystal_size_rad 0.1500
_refine_diff_density_max 2.300
_refine_diff_density_min -1.589
_refine_diff_density_rms 0.199
_refine_ls_extinction_method none
_refine_ls_goodness_of_fit_ref 1.188
_refine_ls_hydrogen_treatment mixed
_refine_ls_matrix_type full
_refine_ls_number_parameters 47
_refine_ls_number_reflns 422
_refine_ls_number_restraints 0
_refine_ls_restrained_S_all 1.188
_refine_ls_R_factor_all 0.0863
_refine_ls_R_factor_gt 0.0841
_refine_ls_shift/su_max 0.000
_refine_ls_shift/su_mean 0.000
_refine_ls_structure_factor_coef Fsqd
_refine_ls_weighting_details 'calc w=1/[\s^2^(Fo^2^)+(0.1103P)^2^+1.9236P] where P=(Fo^2^+2Fc^2^)/3'
_refine_ls_weighting_scheme calc
_refine_ls_wR_factor_gt 0.2297
_refine_ls_wR_factor_ref 0.2325
_reflns_number_gt 391
_reflns_number_total 422
_reflns_threshold_expression >2sigma(I)
_cod_data_source_file ic6b01116_si_002.cif
_cod_data_source_block PbAc2_poly_beta
_cod_depositor_comments
;
The following automatic conversions were performed:

data item '_symmetry_cell_setting' value 'Monoclinic' was changed to
'monoclinic' in accordance with the
/home/saulius/struct/COD-crude-data/automatic-downloads/DataCite-retrospective/ACS/depositions/lib/dictionaries/cif_core.dic
dictionary named 'cif_core.dic' version 2.4.2 last updated on
2011-04-26.

Automatic conversion script
Id: cif_fix_values 6909 2019-04-08 15:41:33Z antanas 
;
_cod_original_sg_symbol_H-M P21/m
_cod_database_code 4348338
_exptl_absorpt_correction_t_ave 0.0157
_shelx_f_squared_multiplier 1.000

loop_
_symmetry_equiv_pos_as_xyz
'x, y, z'
'-x, y+1/2, -z'
'-x, -y, -z'
'x, -y-1/2, z'

loop_
_atom_site_label
_atom_site_type_symbol
_atom_site_fract_x
_atom_site_fract_y
_atom_site_fract_z
_atom_site_U_iso_or_equiv
_atom_site_adp_type
_atom_site_occupancy
_atom_site_symmetry_multiplicity
_atom_site_calc_flag
_atom_site_refinement_flags
C1 C 0.804(8) 0.2500 0.650(5) 0.111(11) Uani 1 2 d S
C2 C 1.030(15) 0.2500 0.767(4) 0.138(19) Uani 1 2 d S
H2A H 1.0829 0.3766 0.7912 0.206 Uiso 0.50 1 calc PR
H2B H 1.1907 0.1836 0.7457 0.206 Uiso 0.50 1 calc PR
H2C H 0.9638 0.1899 0.8415 0.206 Uiso 0.50 1 calc PR
C3 C 0.551(10) 0.2500 0.186(5) 0.133(15) Uani 1 2 d S
C4 C 0.688(11) 0.2500 0.059(7) 0.15(3) Uani 1 2 d S
H4A H 0.5435 0.2500 -0.0192 0.227 Uiso 1 2 calc SR
H4B H 0.8035 0.1403 0.0585 0.227 Uiso 0.50 1 calc PR
H4C H 0.8035 0.3597 0.0585 0.227 Uiso 0.50 1 calc PR
O1 O 0.695(4) 0.101(4) 0.5971(17) 0.133(8) Uani 1 1 d .
O3 O 0.707(7) 0.2500 0.295(4) 0.145(8) Uani 1 2 d S
O4 O 0.308(6) 0.2500 0.176(4) 0.145(8) Uani 1 2 d S
Pb1 Pb 0.2868(3) 0.2500 0.41325(15) 0.1050(13) Uani 1 2 d S

loop_
_atom_site_aniso_label
_atom_site_aniso_U_11
_atom_site_aniso_U_22
_atom_site_aniso_U_33
_atom_site_aniso_U_23
_atom_site_aniso_U_13
_atom_site_aniso_U_12
C1 0.069(18) 0.09(3) 0.17(3) 0.000 0.00(2) 0.000
C2 0.15(5) 0.15(4) 0.10(2) 0.000 -0.03(3) 0.000
C3 0.10(3) 0.15(4) 0.14(3) 0.000 -0.02(3) 0.000
C4 0.09(3) 0.21(8) 0.15(4) 0.000 0.00(3) 0.000
O1 0.14(2) 0.086(17) 0.152 -0.003(9) -0.029(16) 0.001(10)
O3 0.091(12) 0.19(2) 0.148(16) 0.000 0.008(11) 0.000
O4 0.091(12) 0.19(2) 0.148(16) 0.000 0.008(11) 0.000
Pb1 0.0803(15) 0.0791(16) 0.1472(19) 0.000 -0.0059(9) 0.000

loop_
_atom_type_symbol
_atom_type_description
_atom_type_scat_dispersion_real
_atom_type_scat_dispersion_imag
_atom_type_scat_source
C C 0.0037 0.0018 'International Tables Vol C Tables 4.2.6.8 and 6.1.1.4'
H H 0.0000 0.0000 'International Tables Vol C Tables 4.2.6.8 and 6.1.1.4'
O O 0.0124 0.0069 'International Tables Vol C Tables 4.2.6.8 and 6.1.1.4'
Pb Pb -4.7105 11.0557 'International Tables Vol C Tables 4.2.6.8 and 6.1.1.4'

loop_
_geom_angle_atom_site_label_1
_geom_angle_atom_site_label_2
_geom_angle_atom_site_label_3
_geom_angle
_geom_angle_site_symmetry_1
_geom_angle_site_symmetry_3
O1 C1 O1 115(4) 4_565 .
O1 C1 C2 122.4(19) 4_565 .
O1 C1 C2 122.4(19) . .
O4 C3 O3 123(6) . .
O4 C3 C4 120(5) . .
O3 C3 C4 118(4) . .
O4 C3 Pb1 59(3) . .
O3 C3 Pb1 64(3) . .
C4 C3 Pb1 179(3) . .
C1 O1 Pb1 147.7(19) . 3_656
C1 O1 Pb1 99(2) . .
Pb1 O1 Pb1 113.2(8) 3_656 .
C3 O3 Pb1 90(3) . .
C3 O4 Pb1 97(3) . .
O4 Pb1 O3 50.3(11) . .
O4 Pb1 O1 87.2(4) . 2_656
O3 Pb1 O1 86.8(5) . 2_656
O4 Pb1 O1 87.2(4) . 3_656
O3 Pb1 O1 86.8(5) . 3_656
O1 Pb1 O1 173.4(10) 2_656 3_656
O4 Pb1 O1 122.7(8) . .
O3 Pb1 O1 76.9(9) . .
O1 Pb1 O1 113.5(7) 2_656 .
O1 Pb1 O1 66.8(8) 3_656 .
O4 Pb1 O1 122.7(8) . 4_565
O3 Pb1 O1 76.9(9) . 4_565
O1 Pb1 O1 66.8(8) 2_656 4_565
O1 Pb1 O1 113.5(7) 3_656 4_565
O1 Pb1 O1 46.8(13) . 4_565
O4 Pb1 C3 24.2(10) . .
O3 Pb1 C3 26.0(12) . .
O1 Pb1 C3 86.7(5) 2_656 .
O1 Pb1 C3 86.7(5) 3_656 .
O1 Pb1 C3 100.8(10) . .
O1 Pb1 C3 100.8(10) 4_565 .

loop_
_geom_bond_atom_site_label_1
_geom_bond_atom_site_label_2
_geom_bond_distance
_geom_bond_site_symmetry_2
C1 O1 1.26(4) 4_565
C1 O1 1.26(4) .
C1 C2 1.47(7) .
C3 O4 1.15(5) .
C3 O3 1.22(6) .
C3 C4 1.53(8) .
C3 Pb1 2.79(6) .
O1 Pb1 2.51(3) 3_656
O1 Pb1 2.682(19) .
O3 Pb1 2.50(3) .
O4 Pb1 2.41(4) .
Pb1 O1 2.51(3) 2_656
Pb1 O1 2.51(3) 3_656
Pb1 O1 2.682(19) 4_565
